data_1565871
loop_
_publ_author_name
'Olejniczak, Anna'
'Katrusiak, Anna'
'Podsiad\/lo, Marcin'
'Katrusiak, Andrzej'

_publ_section_title
;
 Stochastic hydration of a high-nitrogen-content molecular compound
 recrystallized under pressure
;
_journal_issue 1
_journal_name_full IUCrJ
_journal_page_first 49
_journal_page_last 54
_journal_paper_doi 10.1107/S2052252521010381
_journal_volume 9
_journal_year 2022
_chemical_formula_moiety 'C4 H2 Cl N5'
_chemical_formula_sum 'C4 H2 Cl N5'
_chemical_formula_weight 155.56
_chemical_name_systematic 6-chloro-1,2,3,4-tetrazolo[1,5-b]pyridazine
_space_group_crystal_system orthorhombic
_space_group_IT_number 19
_space_group_name_Hall 'P 2ac 2ab'
_space_group_name_H-M_alt 'P 21 21 21'
_atom_sites_solution_hydrogens geom
_atom_sites_solution_primary direct
_audit_creation_date 2020-07-14
_audit_creation_method
;
Olex2 1.3
(compiled 2020.06.28 svn.raecde09e for OlexSys, GUI svn.r6132)
;
_cell_angle_alpha 90
_cell_angle_beta 90
_cell_angle_gamma 90
_cell_formula_units_Z 4
_cell_length_a 7.0336(2)
_cell_length_b 8.7575(2)
_cell_length_c 10.0065(2)
_cell_measurement_reflns_used 2653
_cell_measurement_temperature 160.0(1)
_cell_measurement_theta_max 64.7980
_cell_measurement_theta_min 5.0590
_cell_volume 616.37(3)
_computing_cell_refinement 'CrysAlisPro 1.171.40.67a (Rigaku OD, 2019)'
_computing_data_collection 'CrysAlisPro 1.171.40.67a (Rigaku OD, 2019)'
_computing_data_reduction 'CrysAlisPro 1.171.40.67a (Rigaku OD, 2019)'
_computing_molecular_graphics 'Olex2 1.3 (Dolomanov et al., 2009)'
_computing_publication_material 'Olex2 1.3 (Dolomanov et al., 2009)'
_computing_structure_refinement 'SHELXL 2018/3 (Sheldrick, 2015)'
_computing_structure_solution 'SHELXT 2018/2 (Sheldrick, 2018)'
_diffrn_ambient_environment N~2~
_diffrn_ambient_temperature 160.0(1)
_diffrn_detector 'CCD plate'
_diffrn_detector_area_resol_mean 10.5357
_diffrn_detector_type Atlas
_diffrn_measured_fraction_theta_full 0.992
_diffrn_measured_fraction_theta_max 0.992
_diffrn_measurement_details
;
List of Runs (angles in degrees, time in seconds):

  # Type    Start    End  Width  t~exp~   \w     \q     \k     \f   Frames
--------------------------------------------------------------------------
  1  \w     13.00 116.00   1.00    1.25    --   41.73  77.00 150.00  103
  2  \w     13.00  88.00   1.00    1.25    --   41.73-125.00  60.00   75
  3  \w     40.00  99.00   1.00    1.25    --   41.73  37.00 -90.00   59
  4  \w     16.00  51.00   1.00    2.50    --   88.44 -45.00 150.00   35
  5  \w     36.00 158.00   1.00    2.50    --   88.44  15.00  60.00  122
  6  \w      8.00 106.00   1.00    2.50    --   88.44 -94.00 120.00   98
  7  \w     37.00  77.00   1.00    2.50    --   88.44 -45.00  90.00   40
  8  \w     44.00  70.00   1.00    2.50    --   88.44 -45.00-120.00   26
  9  \w     16.00 109.00   1.00    2.50    --   88.44 -94.00-120.00   93
 10  \w     26.00  75.00   1.00    2.50    --   88.44 -45.00   0.00   49
 11  \w     42.00  81.00   1.00    2.50    --   88.44 -94.00   0.00   39
 12  \w     85.00 111.00   1.00    2.50    --   88.44 125.00  90.00   26
 13  \w    116.00 146.00   1.00    2.50    --   88.44 125.00  90.00   30
 14  \w     68.00 107.00   1.00    2.50    --   88.44-125.00  90.00   39
 15  \w     75.00 156.00   1.00    2.50    --   88.44  61.00 -90.00   81
;
_diffrn_measurement_device 'four-circle diffractometer'
_diffrn_measurement_device_type 'SuperNova, Single source at offset/far, Atlas'
_diffrn_measurement_method '\w scans'
_diffrn_orient_matrix_type 'CrysAlisPro convention (1999,Acta A55,543-557)'
_diffrn_orient_matrix_UB_11 0.0555055000
_diffrn_orient_matrix_UB_12 0.0080128000
_diffrn_orient_matrix_UB_13 -0.1487654000
_diffrn_orient_matrix_UB_21 -0.0489184000
_diffrn_orient_matrix_UB_22 0.1714629000
_diffrn_orient_matrix_UB_23 -0.0020349000
_diffrn_orient_matrix_UB_31 0.2061429000
_diffrn_orient_matrix_UB_32 0.0385686000
_diffrn_orient_matrix_UB_33 0.0395601000
_diffrn_radiation_monochromator mirror
_diffrn_radiation_probe x-ray
_diffrn_radiation_type 'Cu K\a'
_diffrn_radiation_wavelength 1.54184
_diffrn_reflns_av_R_equivalents 0.0158
_diffrn_reflns_av_unetI/netI 0.0139
_diffrn_reflns_Laue_measured_fraction_full 0.992
_diffrn_reflns_Laue_measured_fraction_max 0.992
_diffrn_reflns_limit_h_max 8
_diffrn_reflns_limit_h_min -6
_diffrn_reflns_limit_k_max 10
_diffrn_reflns_limit_k_min -9
_diffrn_reflns_limit_l_max 11
_diffrn_reflns_limit_l_min -10
_diffrn_reflns_number 3626
_diffrn_reflns_point_group_measured_fraction_full 0.983
_diffrn_reflns_point_group_measured_fraction_max 0.983
_diffrn_reflns_theta_full 64.888
_diffrn_reflns_theta_max 64.888
_diffrn_reflns_theta_min 6.718
_diffrn_source 'micro-focus sealed X-ray tube'
_diffrn_source_type 'SuperNova (Cu) X-ray Source'
_exptl_absorpt_coefficient_mu 4.845
_exptl_absorpt_correction_T_max 1.00000
_exptl_absorpt_correction_T_min 0.66437
_exptl_absorpt_correction_type multi-scan
_exptl_absorpt_process_details
;
CrysAlisPro 1.171.40.67a (Rigaku Oxford Diffraction, 2019)
Empirical absorption correction using spherical harmonics,
 implemented in SCALE3 ABSPACK scaling algorithm.
;
_exptl_crystal_colour colourless
_exptl_crystal_density_diffrn 1.676
_exptl_crystal_description plate
_exptl_crystal_F_000 312
_exptl_crystal_size_max 0.50
_exptl_crystal_size_mid 0.20
_exptl_crystal_size_min 0.15
_refine_diff_density_max 0.153
_refine_diff_density_min -0.146
_refine_diff_density_rms 0.034
_refine_ls_abs_structure_details
;
 Flack x determined using 383 quotients [(I+)-(I-)]/[(I+)+(I-)]
 (Parsons, Flack and Wagner, Acta Cryst. B69 (2013) 249-259).
;
_refine_ls_abs_structure_Flack 0.480(7)
_refine_ls_extinction_method none
_refine_ls_goodness_of_fit_ref 1.067
_refine_ls_hydrogen_treatment constr
_refine_ls_matrix_type full
_refine_ls_number_parameters 91
_refine_ls_number_reflns 1028
_refine_ls_number_restraints 0
_refine_ls_restrained_S_all 1.067
_refine_ls_R_factor_all 0.0313
_refine_ls_R_factor_gt 0.0308
_refine_ls_shift/su_max 0.000
_refine_ls_shift/su_mean 0.000
_refine_ls_structure_factor_coef Fsqd
_refine_ls_weighting_details 'w=1/[\s^2^(Fo^2^)+(0.0382P)^2^+0.3868P] where P=(Fo^2^+2Fc^2^)/3'
_refine_ls_weighting_scheme calc
_refine_ls_wR_factor_gt 0.0790
_refine_ls_wR_factor_ref 0.0797
_reflns_Friedel_coverage 0.632
_reflns_Friedel_fraction_full 0.968
_reflns_Friedel_fraction_max 0.968
_reflns_number_gt 1009
_reflns_number_total 1028
_reflns_threshold_expression 'I > 2\s(I)'
_cod_data_source_file lt5042.cif
_cod_data_source_block C4H2N5Cl1@160K_phase_alpha
_cod_database_code 1565871
_shelx_shelxl_version_number 2018/3
_chemical_oxdiff_formula C4H2N5Cl1
_shelx_space_group_comment
;
The symmetry employed for this shelxl refinement is uniquely defined
by the following loop, which should always be used as a source of
symmetry information in preference to the above space-group names.
They are only intended as comments.
;
_reflns_odcompleteness_completeness 99.08
_reflns_odcompleteness_iscentric 1
_reflns_odcompleteness_theta 64.79
_olex2_refinement_description
;
1. Fixed Uiso
 At 1.2 times of:
  All C(H) groups
2.a Aromatic/amide H refined with riding coordinates:
 C7(H7), C8(H8)
;
_olex2_submission_special_instructions 'No special instructions were received'
_oxdiff_exptl_absorpt_empirical_details
;
Empirical correction (ABSPACK) includes:
- Absorption correction using spherical harmonics
- Frame scaling
;
_oxdiff_exptl_absorpt_empirical_full_max 1.611
_oxdiff_exptl_absorpt_empirical_full_min 0.774

loop_
_space_group_symop_operation_xyz
'x, y, z'
'-x+1/2, -y, z+1/2'
'-x, y+1/2, -z+1/2'
'x+1/2, -y+1/2, -z'

loop_
_atom_site_label
_atom_site_type_symbol
_atom_site_fract_x
_atom_site_fract_y
_atom_site_fract_z
_atom_site_U_iso_or_equiv
_atom_site_adp_type
_atom_site_occupancy
_atom_site_site_symmetry_order
_atom_site_calc_flag
_atom_site_refinement_flags_posn
_atom_site_refinement_flags_adp
_atom_site_refinement_flags_occupancy
_atom_site_disorder_assembly
_atom_site_disorder_group
Cl1 Cl 0.28963(13) 0.33241(9) 0.31888(9) 0.0455(3) Uani 1 1 d . . . . .
N4 N 0.3598(4) 0.7476(3) 0.4114(3) 0.0310(6) Uani 1 1 d . . . . .
N5 N 0.3696(4) 0.5938(3) 0.4178(3) 0.0335(7) Uani 1 1 d . . . . .
N3 N 0.4347(4) 0.8380(4) 0.5061(3) 0.0420(7) Uani 1 1 d . . . . .
N2 N 0.3972(5) 0.9772(4) 0.4660(3) 0.0474(8) Uani 1 1 d . . . . .
N1 N 0.3004(5) 0.9812(3) 0.3490(3) 0.0417(7) Uani 1 1 d . . . . .
C9 C 0.2780(5) 0.8348(4) 0.3149(3) 0.0313(7) Uani 1 1 d . . . . .
C7 C 0.1988(5) 0.6048(4) 0.2069(3) 0.0363(8) Uani 1 1 d . . . . .
H7 H 0.144391 0.548941 0.137751 0.044 Uiso 1 1 calc R U . . .
C6 C 0.2873(5) 0.5291(3) 0.3161(3) 0.0325(7) Uani 1 1 d . . . . .
C8 C 0.1949(5) 0.7589(4) 0.2050(3) 0.0366(8) Uani 1 1 d . . . . .
H8 H 0.140145 0.812521 0.134631 0.044 Uiso 1 1 calc R U . . .

loop_
_atom_site_aniso_label
_atom_site_aniso_U_11
_atom_site_aniso_U_22
_atom_site_aniso_U_33
_atom_site_aniso_U_23
_atom_site_aniso_U_13
_atom_site_aniso_U_12
Cl1 0.0538(5) 0.0254(4) 0.0571(5) -0.0024(4) 0.0123(4) -0.0015(4)
N4 0.0400(15) 0.0273(13) 0.0258(13) -0.0013(11) -0.0001(12) -0.0026(12)
N5 0.0422(15) 0.0279(14) 0.0305(14) 0.0040(11) 0.0023(14) -0.0002(13)
N3 0.0553(17) 0.0385(17) 0.0321(14) -0.0050(15) -0.0054(14) -0.0073(17)
N2 0.062(2) 0.0349(17) 0.0450(17) -0.0106(14) 0.0034(16) -0.0072(15)
N1 0.0522(19) 0.0295(14) 0.0434(16) -0.0027(12) 0.0050(16) -0.0008(14)
C9 0.0387(16) 0.0270(15) 0.0281(14) 0.0034(13) 0.0049(14) 0.0016(16)
C7 0.0430(19) 0.0392(18) 0.0267(16) -0.0065(13) 0.0007(17) -0.0039(15)
C6 0.0373(17) 0.0266(15) 0.0334(16) -0.0019(13) 0.0084(17) -0.0003(15)
C8 0.0428(19) 0.0407(18) 0.0265(16) 0.0046(13) 0.0008(17) 0.0018(16)

loop_
_atom_type_symbol
_atom_type_description
_atom_type_scat_dispersion_real
_atom_type_scat_dispersion_imag
_atom_type_scat_source
C C 0.0181 0.0091 'International Tables Vol C Tables 4.2.6.8 and 6.1.1.4'
H H 0.0000 0.0000 'International Tables Vol C Tables 4.2.6.8 and 6.1.1.4'
Cl Cl 0.3639 0.7018 'International Tables Vol C Tables 4.2.6.8 and 6.1.1.4'
N N 0.0311 0.0180 'International Tables Vol C Tables 4.2.6.8 and 6.1.1.4'

loop_
_geom_angle_atom_site_label_1
_geom_angle_atom_site_label_2
_geom_angle_atom_site_label_3
_geom_angle
_geom_angle_site_symmetry_1
_geom_angle_site_symmetry_3
_geom_angle_publ_flag
N5 N4 C9 128.0(3) . . ?
N3 N4 N5 122.4(3) . . ?
N3 N4 C9 109.7(3) . . ?
C6 N5 N4 112.0(3) . . ?
N2 N3 N4 104.6(3) . . ?
N3 N2 N1 113.0(3) . . ?
C9 N1 N2 104.8(3) . . ?
N4 C9 C8 117.7(3) . . ?
N1 C9 N4 107.9(3) . . ?
N1 C9 C8 134.4(3) . . ?
C6 C7 H7 120.5 . . ?
C8 C7 H7 120.5 . . ?
C8 C7 C6 119.1(3) . . ?
N5 C6 Cl1 114.7(2) . . ?
N5 C6 C7 126.4(3) . . ?
C7 C6 Cl1 118.9(2) . . ?
C9 C8 H8 121.6 . . ?
C7 C8 C9 116.8(3) . . ?
C7 C8 H8 121.6 . . ?

loop_
_geom_bond_atom_site_label_1
_geom_bond_atom_site_label_2
_geom_bond_distance
_geom_bond_site_symmetry_2
_geom_bond_publ_flag
Cl1 C6 1.723(3) . ?
N4 N5 1.350(4) . ?
N4 N3 1.343(4) . ?
N4 C9 1.359(4) . ?
N5 C6 1.301(4) . ?
N3 N2 1.310(4) . ?
N2 N1 1.354(5) . ?
N1 C9 1.336(4) . ?
C9 C8 1.411(5) . ?
C7 H7 0.9300 . ?
C7 C6 1.421(5) . ?
C7 C8 1.350(5) . ?
C8 H8 0.9300 . ?

loop_
_geom_torsion_atom_site_label_1
_geom_torsion_atom_site_label_2
_geom_torsion_atom_site_label_3
_geom_torsion_atom_site_label_4
_geom_torsion
_geom_torsion_site_symmetry_1
_geom_torsion_site_symmetry_2
_geom_torsion_site_symmetry_3
_geom_torsion_site_symmetry_4
_geom_torsion_publ_flag
N4 N5 C6 Cl1 -178.7(2) . . . . ?
N4 N5 C6 C7 1.3(5) . . . . ?
N4 N3 N2 N1 0.1(4) . . . . ?
N4 C9 C8 C7 1.9(5) . . . . ?
N5 N4 N3 N2 -179.9(3) . . . . ?
N5 N4 C9 N1 179.7(3) . . . . ?
N5 N4 C9 C8 -1.3(5) . . . . ?
N3 N4 N5 C6 179.7(3) . . . . ?
N3 N4 C9 N1 -0.3(4) . . . . ?
N3 N4 C9 C8 178.7(3) . . . . ?
N3 N2 N1 C9 -0.3(4) . . . . ?
N2 N1 C9 N4 0.4(4) . . . . ?
N2 N1 C9 C8 -178.4(4) . . . . ?
N1 C9 C8 C7 -179.5(4) . . . . ?
C9 N4 N5 C6 -0.3(5) . . . . ?
C9 N4 N3 N2 0.1(4) . . . . ?
C6 C7 C8 C9 -1.0(6) . . . . ?
C8 C7 C6 Cl1 179.3(3) . . . . ?
C8 C7 C6 N5 -0.7(6) . . . . ?
